data_7106208
loop_
_publ_author_name
'Paul Bremond'
'Sylvain Marque'

_publ_section_title
;
 First proton triggered C&#x0096;ON bond homolysis in alkoxyamines
;
_journal_name_full Chem.Commun.
_journal_page_first 4291
_journal_paper_doi 10.1039/c0cc05637e
_journal_volume 47
_journal_year 2011
_chemical_compound_source 'synthesis as described'
_chemical_formula_moiety 'C20 H37 N2 O4 P1'
_chemical_formula_sum 'C20 H37 N2 O4 P'
_chemical_formula_weight 400.49
_chemical_name_systematic
;
?
;
_space_group_IT_number 14
_symmetry_cell_setting monoclinic
_symmetry_Int_Tables_number 14
_symmetry_space_group_name_Hall '-P 2ybc'
_symmetry_space_group_name_H-M 'P 1 21/c 1'
_atom_sites_solution_hydrogens geom
_atom_sites_solution_primary direct
_atom_sites_solution_secondary difmap
_audit_conform_dict_location ftp://ftp.iucr.org/pub/cif_core.dic
_audit_conform_dict_name cif_core.dic
_audit_conform_dict_version 2.4
_audit_creation_date 2010-11-19T15:01:37-00:00
_audit_creation_method 'WinGX routine CIF_UPDATE'
_cell_angle_alpha 90
_cell_angle_beta 110.186(1)
_cell_angle_gamma 90
_cell_formula_units_Z 4
_cell_length_a 13.3707(2)
_cell_length_b 9.7253(2)
_cell_length_c 18.8006(4)
_cell_measurement_reflns_used 20863
_cell_measurement_temperature 293(2)
_cell_measurement_theta_max 28.72
_cell_measurement_theta_min 1.62
_cell_measurement_wavelength 0.71073
_cell_volume 2294.56(8)
_computing_molecular_graphics 'Ortep-3 for Windows (Farrugia, 1997)'
_computing_publication_material 'WinGX publication routines (Farrugia, 1999)'
_computing_structure_refinement 'SHELXL-97 (Sheldrick, 1997)'
_computing_structure_solution 'SHELXS-97 (Sheldrick, 1990)'
_diffrn_ambient_temperature 293(2)
_diffrn_measured_fraction_theta_full 0.971
_diffrn_measured_fraction_theta_max 0.971
_diffrn_measurement_device_type KappaCCD
_diffrn_measurement_method 'Omega + Phi scan'
_diffrn_radiation_monochromator graphite
_diffrn_radiation_probe x-ray
_diffrn_radiation_type MoK\a
_diffrn_radiation_wavelength 0.71073
_diffrn_reflns_av_R_equivalents 0.042
_diffrn_reflns_av_unetI/netI 0.0343
_diffrn_reflns_limit_h_max 18
_diffrn_reflns_limit_h_min 0
_diffrn_reflns_limit_k_max 12
_diffrn_reflns_limit_k_min 0
_diffrn_reflns_limit_l_max 23
_diffrn_reflns_limit_l_min -25
_diffrn_reflns_number 20863
_diffrn_reflns_theta_full 28.72
_diffrn_reflns_theta_max 28.72
_diffrn_reflns_theta_min 1.62
_diffrn_standards_number none
_exptl_absorpt_coefficient_mu 0.145
_exptl_absorpt_correction_type none
_exptl_crystal_colour colourless
_exptl_crystal_density_diffrn 1.159
_exptl_crystal_density_method 'not measured'
_exptl_crystal_description prism
_exptl_crystal_F_000 872
_exptl_crystal_size_max 0.3
_exptl_crystal_size_mid 0.25
_exptl_crystal_size_min 0.16
_refine_diff_density_max 0.674
_refine_diff_density_min -0.947
_refine_diff_density_rms 0.284
_refine_ls_extinction_method none
_refine_ls_goodness_of_fit_ref 1.145
_refine_ls_hydrogen_treatment constr
_refine_ls_matrix_type full
_refine_ls_number_parameters 244
_refine_ls_number_reflns 5772
_refine_ls_number_restraints 0
_refine_ls_restrained_S_all 1.145
_refine_ls_R_factor_all 0.0843
_refine_ls_R_factor_gt 0.0518
_refine_ls_shift/su_max 0
_refine_ls_shift/su_mean 0
_refine_ls_structure_factor_coef Fsqd
_refine_ls_weighting_details 'calc w=1/[\s^2^(Fo^2^)+(0.1125P)^2^+0.3935P] where P=(Fo^2^+2Fc^2^)/3'
_refine_ls_weighting_scheme calc
_refine_ls_wR_factor_gt 0.1612
_refine_ls_wR_factor_ref 0.1971
_reflns_number_gt 4537
_reflns_number_total 5772
_reflns_threshold_expression >2sigma(I)
_cod_data_source_file c0cc05637e.txt
_cod_data_source_block pyrnomin
_cod_original_sg_symbol_H-M 'P 21/c'
_cod_database_code 7106208

loop_
_symmetry_equiv_pos_as_xyz
'x, y, z'
'-x, y+1/2, -z+1/2'
'-x, -y, -z'
'x, -y-1/2, z-1/2'

loop_
_atom_site_label
_atom_site_type_symbol
_atom_site_fract_x
_atom_site_fract_y
_atom_site_fract_z
_atom_site_U_iso_or_equiv
_atom_site_adp_type
_atom_site_occupancy
_atom_site_symmetry_multiplicity
_atom_site_calc_flag
_atom_site_refinement_flags
_atom_site_disorder_assembly
_atom_site_disorder_group
C1 C 0.16989(13) 0.40236(17) 0.21970(9) 0.0364(4) Uani 1 1 d . . .
H1 H 0.1189 0.4743 0.2202 0.044 Uiso 1 1 calc R . .
C2 C 0.12782(16) 0.3427(2) 0.13677(10) 0.0459(4) Uani 1 1 d . . .
C3 C 0.0117(2) 0.2989(3) 0.11785(14) 0.0713(7) Uani 1 1 d . . .
H3A H -0.0154 0.2641 0.067 0.107 Uiso 1 1 calc R . .
H3B H -0.03 0.3767 0.1222 0.107 Uiso 1 1 calc R . .
H3C H 0.0074 0.2284 0.1525 0.107 Uiso 1 1 calc R . .
C4 C 0.1925(2) 0.2198(2) 0.12642(12) 0.0666(7) Uani 1 1 d . . .
H4A H 0.1864 0.1457 0.1584 0.1 Uiso 1 1 calc R . .
H4B H 0.2659 0.2459 0.1398 0.1 Uiso 1 1 calc R . .
H4C H 0.1658 0.1906 0.0745 0.1 Uiso 1 1 calc R . .
C5 C 0.1294(2) 0.4539(3) 0.07888(12) 0.0579(5) Uani 1 1 d . . .
H5A H 0.2018 0.4782 0.086 0.087 Uiso 1 1 calc R . .
H5B H 0.0918 0.5338 0.0861 0.087 Uiso 1 1 calc R . .
H5C H 0.0955 0.4191 0.0285 0.087 Uiso 1 1 calc R . .
C6 C 0.3216(2) 0.7332(2) 0.18576(16) 0.0653(6) Uani 1 1 d . . .
H6A H 0.3652 0.6864 0.1614 0.078 Uiso 1 1 calc R . .
H6B H 0.3684 0.7767 0.2316 0.078 Uiso 1 1 calc R . .
C7 C 0.2545(3) 0.8375(3) 0.1344(2) 0.0920(11) Uani 1 1 d . . .
H7A H 0.2093 0.7938 0.0889 0.138 Uiso 1 1 calc R . .
H7B H 0.2991 0.9038 0.122 0.138 Uiso 1 1 calc R . .
H7C H 0.2114 0.8829 0.1589 0.138 Uiso 1 1 calc R . .
C8 C 0.4487(2) 0.4799(3) 0.37636(16) 0.0781(8) Uani 1 1 d . . .
H8A H 0.4771 0.4154 0.3488 0.094 Uiso 1 1 calc R . .
H8B H 0.4394 0.4317 0.4188 0.094 Uiso 1 1 calc R . .
C9 C 0.5239(2) 0.5946(4) 0.4045(2) 0.0952(11) Uani 1 1 d . . .
H9A H 0.5345 0.6405 0.3624 0.143 Uiso 1 1 calc R . .
H9B H 0.5907 0.5597 0.4379 0.143 Uiso 1 1 calc R . .
H9C H 0.4953 0.6584 0.4315 0.143 Uiso 1 1 calc R . .
C10 C 0.10817(15) 0.3459(2) 0.32997(11) 0.0447(4) Uani 1 1 d . . .
C11 C -0.0061(2) 0.3878(3) 0.28384(16) 0.0761(8) Uani 1 1 d . . .
H11A H -0.005 0.4671 0.2537 0.114 Uiso 1 1 calc R . .
H11B H -0.0438 0.4093 0.3176 0.114 Uiso 1 1 calc R . .
H11C H -0.0411 0.3133 0.2513 0.114 Uiso 1 1 calc R . .
C12 C 0.1632(2) 0.4641(3) 0.38161(17) 0.0740(7) Uani 1 1 d . . .
H12A H 0.2346 0.4376 0.4113 0.111 Uiso 1 1 calc R . .
H12B H 0.1246 0.4862 0.4147 0.111 Uiso 1 1 calc R . .
H12C H 0.1652 0.543 0.3515 0.111 Uiso 1 1 calc R . .
C13 C 0.1003(2) 0.2217(3) 0.37713(15) 0.0639(6) Uani 1 1 d . . .
H13A H 0.0718 0.1449 0.3443 0.096 Uiso 1 1 calc R . .
H13B H 0.0541 0.243 0.405 0.096 Uiso 1 1 calc R . .
H13C H 0.1698 0.1988 0.4118 0.096 Uiso 1 1 calc R . .
C14 C 0.29652(14) 0.11817(18) 0.31530(10) 0.0395(4) Uani 1 1 d . . .
H14 H 0.2386 0.0765 0.2735 0.047 Uiso 1 1 calc R . .
C15 C 0.31252(14) 0.03789(19) 0.38700(10) 0.0394(4) Uani 1 1 d . . .
C16 C 0.36047(16) 0.0941(2) 0.45866(11) 0.0474(4) Uani 1 1 d . . .
H16 H 0.3801 0.1863 0.464 0.057 Uiso 1 1 calc R . .
C17 C 0.37873(19) 0.0122(2) 0.52181(13) 0.0555(5) Uani 1 1 d . . .
H17 H 0.4099 0.0525 0.5692 0.067 Uiso 1 1 calc R . .
C18 C 0.3096(2) -0.1739(2) 0.45026(15) 0.0671(6) Uani 1 1 d . . .
H18 H 0.2925 -0.2669 0.4467 0.081 Uiso 1 1 calc R . .
C19 C 0.28661(19) -0.1001(2) 0.38368(13) 0.0547(5) Uani 1 1 d . . .
H19 H 0.2541 -0.1429 0.3371 0.066 Uiso 1 1 calc R . .
C20 C 0.39928(18) 0.1123(2) 0.29747(13) 0.0550(5) Uani 1 1 d . . .
H20A H 0.3905 0.1637 0.2521 0.083 Uiso 1 1 calc R . .
H20B H 0.4156 0.0184 0.2903 0.083 Uiso 1 1 calc R . .
H20C H 0.4564 0.1513 0.3388 0.083 Uiso 1 1 calc R . .
N1 N 0.16335(11) 0.29884(14) 0.27649(8) 0.0356(3) Uani 1 1 d . . .
N2 N 0.35455(18) -0.1206(2) 0.51906(12) 0.0641(5) Uani 1 1 d . . .
O2 O 0.37630(12) 0.42839(16) 0.21156(9) 0.0552(4) Uani 1 1 d . . .
O3 O 0.34672(12) 0.53190(16) 0.32681(9) 0.0559(4) Uani 1 1 d . . .
O4 O 0.25267(12) 0.63551(14) 0.20429(9) 0.0529(4) Uani 1 1 d . . .
O5 O 0.27242(9) 0.26143(12) 0.32228(7) 0.0375(3) Uani 1 1 d . . .
P1 P 0.29869(4) 0.49209(5) 0.24056(3) 0.04145(17) Uani 1 1 d . . .

loop_
_atom_site_aniso_label
_atom_site_aniso_U_11
_atom_site_aniso_U_22
_atom_site_aniso_U_33
_atom_site_aniso_U_23
_atom_site_aniso_U_13
_atom_site_aniso_U_12
C1 0.0350(8) 0.0340(8) 0.0403(9) 0.0023(6) 0.0130(7) 0.0006(6)
C2 0.0458(10) 0.0472(10) 0.0378(9) 0.0033(7) 0.0054(8) 0.0014(8)
C3 0.0586(14) 0.0823(17) 0.0587(14) -0.0032(12) 0.0020(11) -0.0208(12)
C4 0.0931(18) 0.0550(13) 0.0393(10) -0.0072(9) 0.0070(11) 0.0198(12)
C5 0.0621(13) 0.0651(13) 0.0414(11) 0.0121(9) 0.0115(10) 0.0080(10)
C6 0.0752(16) 0.0435(11) 0.0927(18) 0.0024(11) 0.0488(14) -0.0122(10)
C7 0.116(3) 0.0521(14) 0.139(3) 0.0329(16) 0.085(2) 0.0148(15)
C8 0.0588(15) 0.0892(19) 0.0644(16) -0.0037(13) -0.0066(12) -0.0151(13)
C9 0.0580(16) 0.121(3) 0.099(2) -0.045(2) 0.0172(15) -0.0312(16)
C10 0.0411(10) 0.0453(10) 0.0532(11) 0.0054(8) 0.0234(8) 0.0047(7)
C11 0.0510(13) 0.105(2) 0.0826(18) 0.0314(15) 0.0358(13) 0.0280(13)
C12 0.0822(18) 0.0696(15) 0.0883(19) -0.0254(14) 0.0527(16) -0.0060(13)
C13 0.0702(15) 0.0625(14) 0.0750(15) 0.0200(11) 0.0455(13) 0.0098(11)
C14 0.0403(9) 0.0367(9) 0.0392(9) 0.0002(7) 0.0107(7) 0.0059(7)
C15 0.0348(8) 0.0395(9) 0.0423(9) 0.0023(7) 0.0113(7) 0.0054(7)
C16 0.0496(11) 0.0436(10) 0.0431(10) 0.0018(7) 0.0086(8) 0.0024(8)
C17 0.0568(12) 0.0636(13) 0.0427(11) 0.0084(9) 0.0129(9) 0.0091(10)
C18 0.0790(17) 0.0457(12) 0.0762(16) 0.0122(11) 0.0260(13) -0.0052(11)
C19 0.0578(12) 0.0450(11) 0.0572(12) -0.0009(9) 0.0147(10) -0.0036(9)
C20 0.0550(12) 0.0614(13) 0.0555(12) 0.0121(9) 0.0277(10) 0.0214(10)
N1 0.0287(7) 0.0369(7) 0.0399(7) 0.0064(6) 0.0100(6) 0.0031(5)
N2 0.0710(13) 0.0611(12) 0.0621(12) 0.0203(9) 0.0254(10) 0.0057(9)
O2 0.0456(8) 0.0583(9) 0.0687(9) 0.0025(7) 0.0286(7) 0.0031(6)
O3 0.0525(9) 0.0551(9) 0.0540(9) -0.0089(6) 0.0108(7) -0.0124(7)
O4 0.0564(9) 0.0407(7) 0.0693(9) 0.0091(6) 0.0316(7) -0.0016(6)
O5 0.0310(6) 0.0368(6) 0.0406(6) 0.0013(5) 0.0072(5) 0.0032(4)
P1 0.0388(3) 0.0392(3) 0.0484(3) 0.00092(18) 0.0177(2) -0.00341(17)

loop_
_atom_type_symbol
_atom_type_description
_atom_type_scat_dispersion_real
_atom_type_scat_dispersion_imag
_atom_type_scat_source
C C 0.0033 0.0016 'International Tables Vol C Tables 4.2.6.8 and 6.1.1.4'
H H 0 0 'International Tables Vol C Tables 4.2.6.8 and 6.1.1.4'
N N 0.0061 0.0033 'International Tables Vol C Tables 4.2.6.8 and 6.1.1.4'
O O 0.0106 0.006 'International Tables Vol C Tables 4.2.6.8 and 6.1.1.4'
P P 0.1023 0.0942 'International Tables Vol C Tables 4.2.6.8 and 6.1.1.4'

loop_
_geom_angle_atom_site_label_1
_geom_angle_atom_site_label_2
_geom_angle_atom_site_label_3
_geom_angle
_geom_angle_site_symmetry_1
_geom_angle_site_symmetry_3
_geom_angle_publ_flag
N1 C1 C2 111.76(14) . . ?
N1 C1 P1 116.57(11) . . ?
C2 C1 P1 111.88(12) . . ?
N1 C1 H1 105.2 . . ?
C2 C1 H1 105.2 . . ?
P1 C1 H1 105.2 . . ?
C4 C2 C3 109.1(2) . . ?
C4 C2 C5 108.27(18) . . ?
C3 C2 C5 106.95(18) . . ?
C4 C2 C1 112.98(15) . . ?
C3 C2 C1 108.67(17) . . ?
C5 C2 C1 110.70(16) . . ?
C2 C3 H3A 109.5 . . ?
C2 C3 H3B 109.5 . . ?
H3A C3 H3B 109.5 . . ?
C2 C3 H3C 109.5 . . ?
H3A C3 H3C 109.5 . . ?
H3B C3 H3C 109.5 . . ?
C2 C4 H4A 109.5 . . ?
C2 C4 H4B 109.5 . . ?
H4A C4 H4B 109.5 . . ?
C2 C4 H4C 109.5 . . ?
H4A C4 H4C 109.5 . . ?
H4B C4 H4C 109.5 . . ?
C2 C5 H5A 109.5 . . ?
C2 C5 H5B 109.5 . . ?
H5A C5 H5B 109.5 . . ?
C2 C5 H5C 109.5 . . ?
H5A C5 H5C 109.5 . . ?
H5B C5 H5C 109.5 . . ?
O4 C6 C7 108.4(2) . . ?
O4 C6 H6A 110 . . ?
C7 C6 H6A 110 . . ?
O4 C6 H6B 110 . . ?
C7 C6 H6B 110 . . ?
H6A C6 H6B 108.4 . . ?
C6 C7 H7A 109.5 . . ?
C6 C7 H7B 109.5 . . ?
H7A C7 H7B 109.5 . . ?
C6 C7 H7C 109.5 . . ?
H7A C7 H7C 109.5 . . ?
H7B C7 H7C 109.5 . . ?
O3 C8 C9 109.9(3) . . ?
O3 C8 H8A 109.7 . . ?
C9 C8 H8A 109.7 . . ?
O3 C8 H8B 109.7 . . ?
C9 C8 H8B 109.7 . . ?
H8A C8 H8B 108.2 . . ?
C8 C9 H9A 109.5 . . ?
C8 C9 H9B 109.5 . . ?
H9A C9 H9B 109.5 . . ?
C8 C9 H9C 109.5 . . ?
H9A C9 H9C 109.5 . . ?
H9B C9 H9C 109.5 . . ?
N1 C10 C12 114.49(16) . . ?
N1 C10 C13 107.19(16) . . ?
C12 C10 C13 110.1(2) . . ?
N1 C10 C11 108.99(17) . . ?
C12 C10 C11 109.2(2) . . ?
C13 C10 C11 106.56(19) . . ?
C10 C11 H11A 109.5 . . ?
C10 C11 H11B 109.5 . . ?
H11A C11 H11B 109.5 . . ?
C10 C11 H11C 109.5 . . ?
H11A C11 H11C 109.5 . . ?
H11B C11 H11C 109.5 . . ?
C10 C12 H12A 109.5 . . ?
C10 C12 H12B 109.5 . . ?
H12A C12 H12B 109.5 . . ?
C10 C12 H12C 109.5 . . ?
H12A C12 H12C 109.5 . . ?
H12B C12 H12C 109.5 . . ?
C10 C13 H13A 109.5 . . ?
C10 C13 H13B 109.5 . . ?
H13A C13 H13B 109.5 . . ?
C10 C13 H13C 109.5 . . ?
H13A C13 H13C 109.5 . . ?
H13B C13 H13C 109.5 . . ?
O5 C14 C15 112.64(14) . . ?
O5 C14 C20 107.57(16) . . ?
C15 C14 C20 108.48(15) . . ?
O5 C14 H14 109.4 . . ?
C15 C14 H14 109.4 . . ?
C20 C14 H14 109.4 . . ?
C19 C15 C16 116.78(18) . . ?
C19 C15 C14 120.42(17) . . ?
C16 C15 C14 122.62(17) . . ?
C17 C16 C15 119.55(19) . . ?
C17 C16 H16 120.2 . . ?
C15 C16 H16 120.2 . . ?
N2 C17 C16 124.0(2) . . ?
N2 C17 H17 118 . . ?
C16 C17 H17 118 . . ?
N2 C18 C19 124.3(2) . . ?
N2 C18 H18 117.9 . . ?
C19 C18 H18 117.9 . . ?
C15 C19 C18 119.3(2) . . ?
C15 C19 H19 120.4 . . ?
C18 C19 H19 120.4 . . ?
C14 C20 H20A 109.5 . . ?
C14 C20 H20B 109.5 . . ?
H20A C20 H20B 109.5 . . ?
C14 C20 H20C 109.5 . . ?
H20A C20 H20C 109.5 . . ?
H20B C20 H20C 109.5 . . ?
O5 N1 C1 107.26(12) . . ?
O5 N1 C10 107.53(13) . . ?
C1 N1 C10 115.80(13) . . ?
C17 N2 C18 116.08(19) . . ?
C8 O3 P1 122.34(17) . . ?
C6 O4 P1 119.83(15) . . ?
C14 O5 N1 113.26(12) . . ?
O2 P1 O3 113.45(9) . . ?
O2 P1 O4 115.63(9) . . ?
O3 P1 O4 100.79(9) . . ?
O2 P1 C1 116.68(9) . . ?
O3 P1 C1 110.74(8) . . ?
O4 P1 C1 97.45(8) . . ?

loop_
_geom_bond_atom_site_label_1
_geom_bond_atom_site_label_2
_geom_bond_distance
_geom_bond_site_symmetry_2
_geom_bond_publ_flag
C1 N1 1.492(2) . ?
C1 C2 1.575(2) . ?
C1 P1 1.8480(17) . ?
C1 H1 0.98 . ?
C2 C4 1.526(3) . ?
C2 C3 1.529(3) . ?
C2 C5 1.540(3) . ?
C3 H3A 0.96 . ?
C3 H3B 0.96 . ?
C3 H3C 0.96 . ?
C4 H4A 0.96 . ?
C4 H4B 0.96 . ?
C4 H4C 0.96 . ?
C5 H5A 0.96 . ?
C5 H5B 0.96 . ?
C5 H5C 0.96 . ?
C6 O4 1.447(2) . ?
C6 C7 1.472(4) . ?
C6 H6A 0.97 . ?
C6 H6B 0.97 . ?
C7 H7A 0.96 . ?
C7 H7B 0.96 . ?
C7 H7C 0.96 . ?
C8 O3 1.452(3) . ?
C8 C9 1.472(4) . ?
C8 H8A 0.97 . ?
C8 H8B 0.97 . ?
C9 H9A 0.96 . ?
C9 H9B 0.96 . ?
C9 H9C 0.96 . ?
C10 N1 1.509(2) . ?
C10 C12 1.520(3) . ?
C10 C13 1.524(3) . ?
C10 C11 1.529(3) . ?
C11 H11A 0.96 . ?
C11 H11B 0.96 . ?
C11 H11C 0.96 . ?
C12 H12A 0.96 . ?
C12 H12B 0.96 . ?
C12 H12C 0.96 . ?
C13 H13A 0.96 . ?
C13 H13B 0.96 . ?
C13 H13C 0.96 . ?
C14 O5 1.446(2) . ?
C14 C15 1.508(2) . ?
C14 C20 1.523(3) . ?
C14 H14 0.98 . ?
C15 C19 1.382(3) . ?
C15 C16 1.389(3) . ?
C16 C17 1.379(3) . ?
C16 H16 0.93 . ?
C17 N2 1.328(3) . ?
C17 H17 0.93 . ?
C18 N2 1.329(3) . ?
C18 C19 1.382(3) . ?
C18 H18 0.93 . ?
C19 H19 0.93 . ?
C20 H20A 0.96 . ?
C20 H20B 0.96 . ?
C20 H20C 0.96 . ?
N1 O5 1.4607(17) . ?
O2 P1 1.4657(15) . ?
O3 P1 1.5725(16) . ?
O4 P1 1.5810(15) . ?
